data_1528940
loop_
_publ_author_name
'Troyanov, S.I.'
'Burtsev, A.V.'
'Kemnitz, E.'

_publ_section_title
;
 Synthesis and structure of fullerene halides in the C60-(Ti Cl4 + Br2)
 system: molecular structures of (C60 Cl5)2, C60 X6, C60 X8, and C60 X24
 (X = Cl, Br)
;
_journal_name_full Kristallografiya
_journal_page_first 268
_journal_page_last 275
_journal_volume 54
_journal_year 2009
_chemical_formula_sum 'C180 Br1.18 Cl16'
_chemical_name_systematic '(C60 Cl5)2 (C60 Cl6) (Br2)0.59'
_space_group_IT_number 64
_symmetry_space_group_name_Hall '-C 2ac 2'
_symmetry_space_group_name_H-M 'C m c a'
_cell_angle_alpha 90
_cell_angle_beta 90
_cell_angle_gamma 90
_cell_formula_units_Z 8
_cell_length_a 19.7711
_cell_length_b 33.8821
_cell_length_c 29.8685
_cell_volume 20008.502
_citation_journal_id_ASTM KRISAJ
_cod_data_source_file Troyanov_KRISAJ_2009_1707.cif
_cod_data_source_block C180Br1.18Cl16
_cod_original_cell_volume 20008.5
_cod_database_code 1528940

loop_
_symmetry_equiv_pos_as_xyz
x,y,z
-x+1/2,-y,z+1/2
x,-y,-z
-x+1/2,y,-z+1/2
-x,-y,-z
x-1/2,y,-z-1/2
-x,y,z
x-1/2,-y,z-1/2
x+1/2,y+1/2,z
-x+1,-y+1/2,z+1/2
x+1/2,-y+1/2,-z
-x+1,y+1/2,-z+1/2
-x+1/2,-y+1/2,-z
x,y+1/2,-z-1/2
-x+1/2,y+1/2,z
x,-y+1/2,z-1/2

loop_
_atom_site_label
_atom_site_type_symbol
_atom_site_fract_x
_atom_site_fract_y
_atom_site_fract_z
_atom_site_occupancy
_atom_site_U_iso_or_equiv
C6 C 0.3677 0.1024 0.3828 1 0.0
C96 C 0.1436 0.1687 0.6678 0.5 0.0
C47 C 0.0366 0.09 0.2884 1 0.0
Cl2 Cl 0.37636 0.06445 0.30178 1 0.0
C3 C 0.4418 0.03831 0.4189 1 0.0
C94 C 0.2693 0.1943 0.6572 0.5 0.0
C70 C 0.3686 0.1425 0.6639 1 0.0
C69 C 0.0891 0.0833 0.7183 1 0.0
C39 C 0.0796 0.1554 0.503 1 0.0
C14 C 0.4285 0.1725 0.5537 1 0.0
C55 C 0.1508 0.052 0.4142 1 0.0
Cl5 Cl 0.12189 0.18299 0.55053 1 0.0
C24 C 0.3692 0.1148 0.5356 1 0.0
C58 C 0.1515 0.1052 0.3401 1 0.0
C31 C 0.4656 0.1196 0.3405 1 0.0
C32 C 0.4636 0.1899 0.3636 1 0.0
C12 C 0.4284 0.1043 0.5608 1 0.0
C62 C 0.1744 0.1182 0.3833 1 0.0
C72 C 0.1705 0.0664 0.6633 1 0.0
C38 C 0.1318 0.1438 0.4699 1 0.0
Cl3 Cl 0.46953 0.00093 0.33687 0.5 0.0
C93 C 0.249 0.118 0.6326 0.5 0.0
C37 C 0.1531 0.1052 0.4639 1 0.0
C57 C 0.1291 0.0659 0.3336 1 0.0
C98 C 0.1554 0.1881 0.6953 0.5 0.0
C67 C 0.3143 0.1593 0.6497 1 0.0
C51 C 0.0591 0.1943 0.3542 1 0.0
Cl12 Cl 0.03113 0.21522 0.67845 0.5 0.0
C56 C 0.1291 0.0389 0.3714 1 0.0
C48 C 0.057 0.1292 0.2942 1 0.0
C41 C 0.1158 0.0399 0.4538 1 0.0
C78 C 0.2308 0.017 0.7288 1 0.0
Cl9 Cl 0.47777 0.20448 0.66779 0.5 0.0
C50 C 0 0.1871 0.3286 1 0.0
Br3 Br 0.28029 0.12086 0.26807 0.226 0.0
Cl4 Cl 0.18701 0.05608 0.53527 1 0.0
C44 C 0.0714 0.0146 0.3689 1 0.0
C99 C 0.3246 0.2153 0.7681 0.5 0.0
C85 C 0.1266 0.0424 0.7743 0.5 0.0
C27 C 0.3248 0.1511 0.4548 1 0.0
Cl7 Cl 0.3902 0.26718 0.7628 0.5 0.0
Cl8 Cl 0.3651 0.2681 0.7813 0.5 0.0
C26 C 0.3261 0.1094 0.4589 1 0.0
C76 C 0.1624 0.0292 0.7336 1 0.0
C28 C 0.3474 0.1681 0.4133 1 0.0
C5 C 0.3465 0.0851 0.4219 1 0.0
C63 C 0.1735 0.0924 0.4202 1 0.0
C21 C 0.3839 0.2082 0.4731 1 0.0
C88 C 0.1451 0.2145 0.7375 0.5 0.0
C34 C 0 0.0575 0.5043 1 0.0
C64 C 0.1307 0.1703 0.4321 1 0.0
C29 C 0.37 0.1446 0.3782 1 0.0
C11 C 0.4635 0.07017 0.54871 1 0.0
C71 C 0.3465 0.0819 0.6596 1 0.0
C83 C 0.0786 0.1415 0.7787 1 0.0
C91 C 0.1291 0.1267 0.6611 0.5 0.0
C43 C 0.0361 0.00397 0.4071 1 0.0
C89 C 0.1619 0.1046 0.6468 0.5 0.0
C77 C 0.1061 0.1802 0.7049 1 0.0
C79 C 0.2323 0.2198 0.7295 1 0.0
C53 C 0.0713 0.19462 0.4365 1 0.0
C36 C 0.1251 0.0709 0.4899 1 0.0
C52 C 0.0359 0.20734 0.3981 1 0.0
C9 C 0.3834 0.05553 0.4891 1 0.0
C60 C 0.116 0.1705 0.3502 1 0.0
C23 C 0.3695 0.1581 0.5311 1 0.0
Br1 Br 0.2641 0.25156 0.5375 0.139 0.0
C102 C 0.3879 0.1087 0.6698 0.5 0.0
C73 C 0.2381 0.0537 0.6594 1 0.0
C15 C 0.4637 0.2046 0.5359 1 0.0
C13 C 0.4654 0.1397 0.5722 1 0.0
C81 C 0.4043 0.1751 0.6939 1 0.0
Cl1 Cl 0.31282 0.00532 0.42806 1 0.0
C97 C 0.1951 0.1355 0.6429 0.5 0.0
C101 C 0.1039 0.1646 0.7623 0.5 0.0
C4 C 0.3745 0.0467 0.4397 1 0.0
C7 C 0.4217 0.0842 0.3525 1 0.0
C33 C 0 0.018 0.4828 1 0.0
C18 C 0.5 0.2294 0.422 1 0.0
C30 C 0.4283 0.1547 0.3532 1 0.0
Cl11 Cl 0.25126 0.2608 0.64551 0.5 0.0
C80 C 0.078 0.1069 0.7874 1 0.0
C25 C 0.3489 0.0916 0.5 1 0.0
C92 C 0.247 0.2144 0.682 0.5 0.0
C17 C 0.5 0.2337 0.4696 1 0.0
C40 C 0.0384 0.121 0.5188 1 0.0
C87 C 0.0834 0.0775 0.7622 1 0.0
C16 C 0.4413 0.2223 0.4945 1 0.0
C90 C 0.1674 0.0397 0.799 0.5 0.0
C82 C 0.0813 0.1521 0.7259 1 0.0
C75 C 0.3041 0.203 0.6924 1 0.0
C65 C 0.3539 0.2001 0.7203 1 0.0
C59 C 0.1138 0.1366 0.3184 1 0.0
Br2 Br 0.28036 0.16706 0.26758 0.226 0.0
C74 C 0.2688 0.0292 0.6915 1 0.0
Cl10 Cl 0.27321 0.23365 0.60913 0.5 0.0
C45 C 0.0343 0.0266 0.3289 1 0.0
C20 C 0.3838 0.2042 0.4249 1 0.0
C46 C 0.0715 0.059 0.3075 1 0.0
Cl6 Cl 0.02571 0.11966 0.59113 0.5 0.0
C1 C 0.5 0.0229 0.4929 1 0.0
C95 C 0.2566 0.1479 0.6385 0.5 0.0
C86 C 0.2032 0.1796 0.6586 1 0.0
C49 C 0 0.1553 0.2976 1 0.0
C10 C 0.4401 0.04501 0.5131 1 0.0
C42 C 0.06 0.01614 0.4506 1 0.0
C100 C 0.1373 0.0588 0.8061 0.5 0.0
C8 C 0.4618 0.0534 0.3755 1 0.0
C22 C 0.348 0.1758 0.492 1 0.0
C2 C 0.5 0.0288 0.4435 1 0.0
C19 C 0.4416 0.2147 0.4 1 0.0
C66 C 0.282 0.0852 0.6405 1 0.0
C68 C 0.1333 0.0531 0.7001 1 0.0
C84 C 0.0924 0.1192 0.6959 1 0.0
C35 C 0.0585 0.08153 0.5094 1 0.0
C54 C 0.0341 0.18426 0.4761 1 0.0
C61 C 0.1526 0.1579 0.39 1 0.0
